data_7048273
loop_
_publ_author_name
'Wang, Di'
'Zhang, Di'
'Han, Song-De'
'Pan, Jie'
'Xue, Zhen-Zhen'
'Li, Jin-Hua'
'Wang, Guo-Ming'

_publ_section_title
;
 A pillared-layer strategy to construct water-stable Zn-organic frameworks
 for iodine capture and luminescence sensing of Fe<sup>3</sup>.
;
_journal_issue 2
_journal_name_full 'Dalton transactions (Cambridge, England : 2003)'
_journal_page_first 602
_journal_page_last 608
_journal_paper_doi 10.1039/c8dt04091e
_journal_volume 48
_journal_year 2019
_chemical_formula_sum 'C29 H19 N3 O4 Zn'
_chemical_formula_weight 538.86
_space_group_IT_number 12
_space_group_name_Hall '-C 2y'
_space_group_name_H-M_alt 'C 1 2/m 1'
_symmetry_cell_setting monoclinic
_symmetry_space_group_name_Hall '-C 2y'
_symmetry_space_group_name_H-M 'C 1 2/m 1'
_atom_sites_solution_hydrogens geom
_atom_sites_solution_primary direct
_atom_sites_solution_secondary difmap
_audit_creation_method SHELXL-97
_audit_update_record
;
2018-11-05 deposited with the CCDC.
2018-11-26 downloaded from the CCDC.
;
_cell_angle_alpha 90.00
_cell_angle_beta 103.012(9)
_cell_angle_gamma 90.00
_cell_formula_units_Z 4
_cell_length_a 20.2829(15)
_cell_length_b 10.0000(9)
_cell_length_c 15.6976(14)
_cell_measurement_reflns_used 1350
_cell_measurement_temperature 293(2)
_cell_measurement_theta_max 23.4520
_cell_measurement_theta_min 2.6760
_cell_volume 3102.2(5)
_computing_cell_refinement 'CrysAlisPro 1.171.39.16b (Rigaku OD, 2015)'
_computing_data_collection 'CrysAlisPro 1.171.39.16b (Rigaku OD, 2015)'
_computing_data_reduction 'CrysAlisPro 1.171.39.16b (Rigaku OD, 2015)'
_computing_structure_refinement 'SHELXL-97 (Sheldrick, 1997)'
_computing_structure_solution 'SHELXS-97 (Sheldrick, 1990)'
_diffrn_ambient_temperature 293(2)
_diffrn_measured_fraction_theta_full 0.998
_diffrn_measured_fraction_theta_max 0.998
_diffrn_measurement_device_type 'Rigaku XtaLAB mini'
_diffrn_measurement_method 'phi and omega scans'
_diffrn_radiation_monochromator graphite
_diffrn_radiation_source 'fine-focus sealed tube'
_diffrn_radiation_type MoK\a
_diffrn_radiation_wavelength 0.71073
_diffrn_reflns_av_R_equivalents 0.0619
_diffrn_reflns_av_sigmaI/netI 0.0928
_diffrn_reflns_limit_h_max 23
_diffrn_reflns_limit_h_min -24
_diffrn_reflns_limit_k_max 11
_diffrn_reflns_limit_k_min -9
_diffrn_reflns_limit_l_max 18
_diffrn_reflns_limit_l_min -9
_diffrn_reflns_number 6173
_diffrn_reflns_theta_full 25.20
_diffrn_reflns_theta_max 25.20
_diffrn_reflns_theta_min 2.66
_exptl_absorpt_coefficient_mu 0.824
_exptl_absorpt_correction_T_max 1.00000
_exptl_absorpt_correction_T_min 0.98470
_exptl_absorpt_correction_type multi-scan
_exptl_crystal_colour block
_exptl_crystal_density_diffrn 1.154
_exptl_crystal_density_method 'not measured'
_exptl_crystal_description colorless
_exptl_crystal_F_000 1104
_exptl_crystal_size_max 0.20
_exptl_crystal_size_mid 0.18
_exptl_crystal_size_min 0.18
_platon_squeeze_details
;
;
_refine_diff_density_max 1.017
_refine_diff_density_min -0.729
_refine_diff_density_rms 0.103
_refine_ls_extinction_method none
_refine_ls_goodness_of_fit_ref 1.086
_refine_ls_hydrogen_treatment constr
_refine_ls_matrix_type full
_refine_ls_number_parameters 209
_refine_ls_number_reflns 2968
_refine_ls_number_restraints 67
_refine_ls_restrained_S_all 1.164
_refine_ls_R_factor_all 0.1110
_refine_ls_R_factor_gt 0.0796
_refine_ls_shift/su_max 0.000
_refine_ls_shift/su_mean 0.000
_refine_ls_structure_factor_coef Fsqd
_refine_ls_weighting_details 'calc w=1/[\s^2^(Fo^2^)+(0.1269P)^2^+2.3697P] where P=(Fo^2^+2Fc^2^)/3'
_refine_ls_weighting_scheme calc
_refine_ls_wR_factor_gt 0.2197
_refine_ls_wR_factor_ref 0.2395
_reflns_number_gt 2022
_reflns_number_total 2968
_reflns_threshold_expression >2sigma(I)
_cod_data_source_file c8dt04091e2.cif
_cod_data_source_block 2
_cod_depositor_comments 'Adding full bibliography for 7048272--7048273.cif.'
_cod_original_sg_symbol_H-M C2/m
_cod_database_code 7048273

loop_
_symmetry_equiv_pos_as_xyz
'x, y, z'
'-x, y, -z'
'x+1/2, y+1/2, z'
'-x+1/2, y+1/2, -z'
'-x, -y, -z'
'x, -y, z'
'-x+1/2, -y+1/2, -z'
'x+1/2, -y+1/2, z'

loop_
_atom_site_label
_atom_site_type_symbol
_atom_site_fract_x
_atom_site_fract_y
_atom_site_fract_z
_atom_site_U_iso_or_equiv
_atom_site_adp_type
_atom_site_occupancy
_atom_site_symmetry_multiplicity
_atom_site_calc_flag
_atom_site_refinement_flags
Zn1 Zn 0.14079(5) 0.0000 -0.13111(6) 0.0314(4) Uani 1 2 d S
O1 O 0.0645(3) 0.1440(5) -0.1423(3) 0.0586(14) Uani 1 1 d .
O2 O 0.1588(3) 0.2545(7) -0.1302(5) 0.092(2) Uani 1 1 d U
N1 N 0.1488(4) 0.0000 0.0089(5) 0.0350(17) Uani 1 2 d S
N3 N -0.2508(4) 0.5000 -0.1137(5) 0.0371(18) Uani 1 2 d S
C1 C 0.2032(6) 0.0000 0.0701(8) 0.090(5) Uani 1 2 d S
H1A H 0.2447 0.0000 0.0542 0.108 Uiso 1 2 calc SR
C2 C 0.2029(7) 0.0000 0.1580(9) 0.093(4) Uani 1 2 d SU
H2A H 0.2437 0.0000 0.1993 0.112 Uiso 1 2 calc SR
C3 C 0.1442(5) 0.0000 0.1850(6) 0.049(3) Uani 1 2 d S
C4 C 0.0884(5) 0.0000 0.1237(6) 0.053(3) Uani 1 2 d S
H4A H 0.0466 0.0000 0.1387 0.064 Uiso 1 2 calc SR
C5 C 0.0920(5) 0.0000 0.0361(7) 0.068(4) Uani 1 2 d S
H5A H 0.0515 0.0000 -0.0059 0.081 Uiso 1 2 calc SR
C6 C 0.1455(3) 0.0000 0.2816(4) 0.075(4) Uani 1 2 d SG
C7 C 0.1990(3) -0.05274(14) 0.3439(4) 0.090(6) Uani 0.50 1 d PGU
C8 C 0.1946(3) -0.0605(4) 0.4309(4) 0.095(7) Uani 0.50 1 d PGU
C9 C 0.1367(3) -0.0155(9) 0.4555(4) 0.094(7) Uani 0.50 1 d PG
C10 C 0.0833(3) 0.0372(9) 0.3932(4) 0.080(8) Uani 0.50 1 d PG
C11 C 0.0877(3) 0.0449(5) 0.3062(3) 0.088(10) Uani 0.50 1 d PG
C12 C 0.1368(4) 0.0000(13) 0.5479(4) 0.082(4) Uani 1 2 d SG
C16 C 0.1723(6) 0.1104(14) 0.6165(4) 0.110(8) Uani 0.50 1 d PGU
C18 C -0.1476(4) 0.3929(8) -0.1092(5) 0.087(2) Uani 1 1 d GU
H18A H -0.1253 0.3110 -0.1034 0.105 Uiso 1 1 calc R
C19 C -0.1133(4) 0.5000 -0.1171(7) 0.044(2) Uani 1 2 d SU
C17 C -0.2151(4) 0.3947(9) -0.1089(9) 0.094(3) Uani 1 1 d U
H17A H -0.2362 0.3132 -0.1049 0.113 Uiso 1 1 calc R
C20 C -0.0415(4) 0.5000 -0.1225(6) 0.038(2) Uani 1 2 d S
C21 C -0.0069(3) 0.3797(6) -0.1264(5) 0.0402(16) Uani 1 1 d .
H21A H -0.0293 0.2989 -0.1253 0.048 Uiso 1 1 calc R
C22 C 0.0604(3) 0.3797(6) -0.1319(4) 0.0385(15) Uani 1 1 d .
C23 C 0.0938(4) 0.5000 -0.1343(6) 0.040(2) Uani 1 2 d S
H23A H 0.1389 0.5000 -0.1377 0.047 Uiso 1 2 calc SR
C24 C 0.0974(4) 0.2507(9) -0.1357(5) 0.054(2) Uani 1 1 d .
C13 C 0.1004(11) 0.073(2) 0.5864(13) 0.098(7) Uani 0.50 1 d PU
C14 C 0.1033(10) 0.076(2) 0.6714(11) 0.082(6) Uani 0.50 1 d P
C15 C 0.1713(13) 0.102(2) 0.6963(10) 0.087(7) Uani 0.50 1 d P
N2 N 0.1362(4) 0.0000 0.7268(6) 0.051(2) Uani 1 2 d SU

loop_
_atom_site_aniso_label
_atom_site_aniso_U_11
_atom_site_aniso_U_22
_atom_site_aniso_U_33
_atom_site_aniso_U_23
_atom_site_aniso_U_13
_atom_site_aniso_U_12
Zn1 0.0238(6) 0.0364(6) 0.0367(6) 0.000 0.0123(4) 0.000
O1 0.080(4) 0.042(3) 0.059(3) 0.007(3) 0.027(3) 0.025(3)
O2 0.046(3) 0.111(5) 0.122(5) -0.015(4) 0.021(3) 0.040(3)
N1 0.025(4) 0.041(4) 0.041(4) 0.000 0.013(4) 0.000
N3 0.029(4) 0.031(4) 0.056(5) 0.000 0.020(4) 0.000
C1 0.031(6) 0.194(17) 0.048(7) 0.000 0.017(6) 0.000
C2 0.065(7) 0.154(10) 0.064(7) 0.000 0.019(6) 0.000
C3 0.039(6) 0.074(7) 0.040(5) 0.000 0.018(5) 0.000
C4 0.031(5) 0.100(9) 0.032(5) 0.000 0.016(5) 0.000
C5 0.024(5) 0.141(12) 0.040(6) 0.000 0.009(5) 0.000
C6 0.058(7) 0.124(11) 0.042(6) 0.000 0.006(6) 0.000
C7 0.078(9) 0.118(11) 0.074(9) 0.007(8) 0.020(8) 0.032(8)
C8 0.094(8) 0.105(8) 0.089(8) 0.003(5) 0.026(5) 0.010(5)
C9 0.080(10) 0.17(2) 0.036(7) 0.028(18) 0.029(8) 0.07(2)
C10 0.083(11) 0.12(3) 0.045(8) -0.012(10) 0.029(8) 0.014(11)
C11 0.064(9) 0.17(3) 0.034(7) 0.007(9) 0.019(7) 0.052(12)
C12 0.064(8) 0.139(13) 0.047(7) 0.000 0.018(7) 0.000
C16 0.134(17) 0.114(17) 0.083(15) -0.017(13) 0.026(15) -0.057(17)
C18 0.048(4) 0.047(4) 0.174(6) 0.001(4) 0.039(4) 0.000(3)
C19 0.030(4) 0.027(4) 0.083(6) 0.000 0.028(4) 0.000
C17 0.045(4) 0.055(4) 0.191(7) 0.003(5) 0.042(5) -0.005(4)
C20 0.024(4) 0.030(4) 0.060(6) 0.000 0.011(4) 0.000
C21 0.030(3) 0.035(3) 0.059(4) 0.003(3) 0.016(3) 0.004(3)
C22 0.028(3) 0.043(4) 0.045(4) 0.007(3) 0.011(3) 0.012(3)
C23 0.016(4) 0.059(6) 0.047(5) 0.000 0.013(4) 0.000
C24 0.042(4) 0.069(5) 0.047(4) -0.006(4) 0.003(3) 0.036(4)
C13 0.085(12) 0.139(18) 0.062(12) 0.009(11) 0.002(11) 0.054(11)
C14 0.080(13) 0.121(15) 0.047(10) 0.013(10) 0.022(10) 0.054(12)
C15 0.128(19) 0.110(15) 0.027(8) 0.016(9) 0.027(11) -0.028(14)
N2 0.046(4) 0.064(4) 0.046(4) 0.000 0.019(3) 0.000

loop_
_atom_type_symbol
_atom_type_description
_atom_type_scat_dispersion_real
_atom_type_scat_dispersion_imag
_atom_type_scat_source
C C 0.0033 0.0016 'International Tables Vol C Tables 4.2.6.8 and 6.1.1.4'
H H 0.0000 0.0000 'International Tables Vol C Tables 4.2.6.8 and 6.1.1.4'
N N 0.0061 0.0033 'International Tables Vol C Tables 4.2.6.8 and 6.1.1.4'
O O 0.0106 0.0060 'International Tables Vol C Tables 4.2.6.8 and 6.1.1.4'
Zn Zn 0.2839 1.4301 'International Tables Vol C Tables 4.2.6.8 and 6.1.1.4'

loop_
_geom_angle_atom_site_label_1
_geom_angle_atom_site_label_2
_geom_angle_atom_site_label_3
_geom_angle
_geom_angle_site_symmetry_1
_geom_angle_site_symmetry_3
O1 Zn1 O1 87.0(3) 6 .
O1 Zn1 N3 136.49(17) 6 3_545
O1 Zn1 N3 136.49(17) . 3_545
O1 Zn1 N1 88.3(2) 6 .
O1 Zn1 N1 88.3(2) . .
N3 Zn1 N1 91.7(3) 3_545 .
O1 Zn1 N2 93.0(2) 6 1_554
O1 Zn1 N2 93.0(2) . 1_554
N3 Zn1 N2 86.4(3) 3_545 1_554
N1 Zn1 N2 178.2(3) . 1_554
O1 Zn1 O2 54.6(2) 6 6
O1 Zn1 O2 141.6(2) . 6
N3 Zn1 O2 81.93(13) 3_545 6
N1 Zn1 O2 90.94(16) . 6
N2 Zn1 O2 88.80(16) 1_554 6
O1 Zn1 O2 141.6(2) 6 .
O1 Zn1 O2 54.6(2) . .
N3 Zn1 O2 81.93(13) 3_545 .
N1 Zn1 O2 90.94(16) . .
N2 Zn1 O2 88.80(16) 1_554 .
O2 Zn1 O2 163.8(2) 6 .
C24 O1 Zn1 102.2(5) . .
C24 O2 Zn1 80.2(5) . .
C1 N1 C5 115.0(9) . .
C1 N1 Zn1 127.7(7) . .
C5 N1 Zn1 117.3(6) . .
C17 N3 C17 111.9(9) 6_565 .
C17 N3 Zn1 124.0(5) 6_565 3_455
C17 N3 Zn1 124.0(5) . 3_455
N1 C1 C2 123.2(11) . .
N1 C1 H1A 118.4 . .
C2 C1 H1A 118.4 . .
C3 C2 C1 121.1(13) . .
C3 C2 H2A 119.5 . .
C1 C2 H2A 119.5 . .
C4 C3 C2 116.5(10) . .
C4 C3 C6 123.6(8) . .
C2 C3 C6 119.9(10) . .
C3 C4 C5 119.8(9) . .
C3 C4 H4A 120.1 . .
C5 C4 H4A 120.1 . .
N1 C5 C4 124.3(10) . .
N1 C5 H5A 117.8 . .
C4 C5 H5A 117.8 . .
C11 C6 C7 104.76(19) 6 .
C11 C6 C11 37.7(4) 6 .
C7 C6 C11 120.0 . .
C11 C6 C7 120.00(11) 6 6
C7 C6 C7 44.59(11) . 6
C11 C6 C7 104.76(5) . 6
C11 C6 C3 117.0(4) 6 .
C7 C6 C3 122.7(4) . .
C11 C6 C3 117.0(4) . .
C7 C6 C3 122.7(5) 6 .
C7 C7 C6 67.7 6 .
C7 C7 C8 93.2 6 .
C6 C7 C8 120.0 . .
C7 C7 C8 50.8(2) 6 6
C6 C7 C8 97.57(13) . 6
C8 C7 C8 42.4(2) . 6
C8 C8 C9 71.1 6 .
C8 C8 C7 86.8 6 .
C9 C8 C7 120.0 . .
C8 C8 C9 60.0(6) 6 6
C9 C8 C9 11.1(6) . 6
C7 C8 C9 116.5(2) . 6
C8 C8 C7 50.79(7) 6 6
C9 C8 C7 101.4 . 6
C7 C8 C7 36.02(7) . 6
C9 C8 C7 93.0(4) 6 6
C9 C9 C10 99.6(8) 6 6
C9 C9 C8 108.9 6 .
C10 C9 C8 110.4(3) 6 .
C9 C9 C10 67.7 6 .
C10 C9 C10 31.8(8) 6 .
C8 C9 C10 120.0 . .
C9 C9 C12 83.9 6 .
C10 C9 C12 125.3 6 .
C8 C9 C12 119.9 . .
C10 C9 C12 119.1 . .
C9 C9 C8 60.0(3) 6 6
C10 C9 C8 116.8(4) 6 6
C8 C9 C8 48.9(3) . 6
C10 C9 C8 98.95(15) . 6
C12 C9 C8 111.84(10) . 6
C10 C10 C9 80.4(7) 6 6
C10 C10 C9 67.7 6 .
C9 C10 C9 12.7(7) 6 .
C10 C10 C11 93.2 6 .
C9 C10 C11 121.3 6 .
C9 C10 C11 120.0 . .
C10 C10 C11 59.4(3) 6 6
C9 C10 C11 110.8(6) 6 6
C9 C10 C11 102.70(17) . 6
C11 C10 C11 33.8(3) . 6
C11 C11 C10 86.8 6 .
C11 C11 C6 71.1 6 .
C10 C11 C6 120.0 . .
C11 C11 C10 59.4(6) 6 6
C10 C11 C10 27.4(6) . 6
C6 C11 C10 106.4(3) . 6
C13 C12 C13 70(2) . 6
C13 C12 C9 122.4(12) . 6
C13 C12 C9 131.1(12) 6 6
C13 C12 C9 131.1(9) . .
C13 C12 C9 122.4(10) 6 .
C9 C12 C9 12.2(7) 6 .
C13 C12 C16 60.6(12) . .
C13 C12 C16 107.3(10) 6 .
C9 C12 C16 119.8(6) 6 .
C9 C12 C16 130.1 . .
C13 C12 C16 107.3(9) . 6
C13 C12 C16 60.6(12) 6 6
C9 C12 C16 130.1(10) 6 6
C9 C12 C16 119.8(5) . 6
C16 C12 C16 87.5(7) . 6
C15 C16 C13 93.7(15) . .
C15 C16 C12 121.1(13) . .
C13 C16 C12 49.2(9) . .
C15 C16 C14 48.3(12) . .
C13 C16 C14 45.6(10) . .
C12 C16 C14 85.0(9) . .
C19 C18 C17 123.2(7) . .
C19 C18 H18A 118.4 . .
C17 C18 H18A 118.4 . .
C18 C19 C18 111.1(10) . 6_565
C18 C19 C20 124.2(5) . .
C18 C19 C20 124.2(5) 6_565 .
N3 C17 C18 124.6(8) . .
N3 C17 H17A 117.7 . .
C18 C17 H17A 117.7 . .
C21 C20 C21 118.3(8) 6_565 .
C21 C20 C19 120.8(4) 6_565 .
C21 C20 C19 120.8(4) . .
C22 C21 C20 120.8(6) . .
C22 C21 H21A 119.6 . .
C20 C21 H21A 119.6 . .
C23 C22 C21 119.7(6) . .
C23 C22 C24 119.6(6) . .
C21 C22 C24 120.7(6) . .
C22 C23 C22 120.6(8) . 6_565
C22 C23 H23A 119.7 . .
C22 C23 H23A 119.7 6_565 .
O2 C24 O1 122.9(7) . .
O2 C24 C22 118.6(8) . .
O1 C24 C22 118.4(6) . .
C12 C13 C14 126.1(16) . .
C12 C13 C13 55.2(12) . 6
C14 C13 C13 91.4(14) . 6
C12 C13 C16 70.2(11) . .
C14 C13 C16 81.6(15) . .
C13 C13 C16 104.6(10) 6 .
N2 C14 C13 126.1(16) . .
N2 C14 C15 64.1(12) . .
C13 C14 C15 96.1(17) . .
N2 C14 C14 51.7(11) . 6
C13 C14 C14 88.6(14) . 6
C15 C14 C14 100.6(13) . 6
N2 C14 C16 95.6(12) . .
C13 C14 C16 52.8(12) . .
C15 C14 C16 43.4(9) . .
C14 C14 C16 100.6(7) 6 .
C16 C15 C14 88.2(16) . .
C16 C15 N2 121.2(18) . .
C14 C15 N2 53.2(12) . .
C14 N2 C14 77(2) . 6
C14 N2 C15 116.7(12) . 6
C14 N2 C15 62.7(13) 6 6
C14 N2 C15 62.7(13) . .
C14 N2 C15 116.7(12) 6 .
C15 N2 C15 94(2) 6 .
C14 N2 Zn1 127.1(9) . 1_556
C14 N2 Zn1 127.1(9) 6 1_556
C15 N2 Zn1 116.1(8) 6 1_556
C15 N2 Zn1 116.1(8) . 1_556

loop_
_geom_bond_atom_site_label_1
_geom_bond_atom_site_label_2
_geom_bond_distance
_geom_bond_site_symmetry_2
Zn1 O1 2.091(5) 6
Zn1 O1 2.091(5) .
Zn1 N3 2.154(7) 3_545
Zn1 N1 2.166(7) .
Zn1 N2 2.211(8) 1_554
Zn1 O2 2.570(7) 6
Zn1 O2 2.570(7) .
O1 C24 1.250(10) .
O2 C24 1.230(10) .
N1 C1 1.290(13) .
N1 C5 1.316(12) .
N3 C17 1.270(9) 6_565
N3 C17 1.270(9) .
N3 Zn1 2.154(7) 3_455
C1 C2 1.382(17) .
C1 H1A 0.9300 .
C2 C3 1.349(16) .
C2 H2A 0.9300 .
C3 C4 1.310(14) .
C3 C6 1.511(11) .
C4 C5 1.393(13) .
C4 H4A 0.9300 .
C5 H5A 0.9300 .
C6 C11 1.390(3) 6
C6 C7 1.3901 .
C6 C11 1.3899 .
C6 C7 1.3901(11) 6
C7 C7 1.055(3) 6
C7 C8 1.3900 .
C7 C8 1.791(5) 6
C8 C8 1.210(8) 6
C8 C9 1.3900 .
C8 C9 1.519(9) 6
C8 C7 1.7911(18) 6
C9 C9 0.310(17) 6
C9 C10 1.304(3) 6
C9 C10 1.3900 .
C9 C12 1.4587 .
C9 C8 1.519(4) 6
C10 C10 0.744(18) 6
C10 C9 1.304(3) 6
C10 C11 1.3900 .
C10 C11 1.612(5) 6
C11 C11 0.898(10) 6
C11 C10 1.612(9) 6
C12 C13 1.28(2) .
C12 C13 1.28(2) 6
C12 C9 1.4587(19) 6
C12 C16 1.5954 .
C12 C16 1.595(19) 6
C16 C15 1.261(16) .
C16 C13 1.48(3) .
C16 C14 1.83(2) .
C18 C19 1.299(9) .
C18 C17 1.370(11) .
C18 H18A 0.9300 .
C19 C18 1.299(11) 6_565
C19 C20 1.477(12) .
C17 H17A 0.9300 .
C20 C21 1.401(7) 6_565
C20 C21 1.401(7) .
C21 C22 1.387(8) .
C21 H21A 0.9300 .
C22 C23 1.385(7) .
C22 C24 1.500(9) .
C23 C22 1.385(7) 6_565
C23 H23A 0.9300 .
C13 C14 1.32(3) .
C13 C13 1.46(5) 6
C14 N2 1.235(17) .
C14 C15 1.37(3) .
C14 C14 1.53(4) 6
C15 N2 1.386(19) .
N2 C14 1.235(18) 6
N2 C15 1.386(19) 6
N2 Zn1 2.211(8) 1_556

loop_
_platon_squeeze_void_nr
_platon_squeeze_void_average_x
_platon_squeeze_void_average_y
_platon_squeeze_void_average_z
_platon_squeeze_void_volume
_platon_squeeze_void_count_electrons
1 0.225 -0.103 0.500 1040.7 17.9
